data_4084796
loop_
_publ_author_name
'Xu, Songchen'
'Manna, Kuntal'
'Ellern, Arkady'
'Sadow, Aaron D.'

_publ_section_title
;
 Mixed N-Heterocyclic Carbene--Bis(oxazolinyl)borato Rhodium and Iridium
 Complexes in Photochemical and Thermal Oxidative Addition Reactions
;
_journal_issue 23
_journal_name_full Organometallics
_journal_page_first 6840
_journal_paper_doi 10.1021/om500891h
_journal_volume 33
_journal_year 2014
_chemical_formula_moiety '(C29 H41 B N3 O3 Rh) 0.5 (C5 H12)'
_chemical_formula_sum 'C31.5 H47 B N3 O3 Rh'
_chemical_formula_weight 629.44
_chemical_name_common Sad317
_space_group_IT_number 58
_symmetry_cell_setting orthorhombic
_symmetry_space_group_name_Hall '-P 2 2n'
_symmetry_space_group_name_H-M 'P n n m'
_atom_sites_solution_hydrogens geom
_atom_sites_solution_primary direct
_atom_sites_solution_secondary difmap
_audit_creation_method 'APEX2 v2012.4-3'
_cell_angle_alpha 90
_cell_angle_beta 90
_cell_angle_gamma 90
_cell_formula_units_Z 4
_cell_length_a 29.675(19)
_cell_length_b 9.355(6)
_cell_length_c 11.583(7)
_cell_measurement_reflns_used 1959
_cell_measurement_temperature 173.(2)
_cell_measurement_theta_max 18.0672
_cell_measurement_theta_min 2.2592
_cell_volume 3216(4)
_computing_cell_refinement 'SAINT V7.66A (Bruker AXS, 2009)'
_computing_data_collection 'APEX2 Suite (Bruker AXS, 2009)'
_computing_data_reduction 'SAINT V7.66A (Bruker AXS, 2009)'
_computing_molecular_graphics 'XSHELL (Bruker AXS, 2007)'
_computing_publication_material 'APEX2 Suite (Bruker AXS, 2009)'
_computing_structure_refinement 'SHELXL-97 (Sheldrick, 2008)'
_computing_structure_solution 'SHELXS-97 (Sheldrick, 2008)'
_diffrn_ambient_temperature 173.(2)
_diffrn_detector_area_resol_mean 8.3333
_diffrn_measured_fraction_theta_full 0.984
_diffrn_measured_fraction_theta_max 0.984
_diffrn_measurement_device_type ' BRUKER APEX2 CCD Diffractometer'
_diffrn_measurement_method '\w scan'
_diffrn_radiation_type MoK\a
_diffrn_radiation_wavelength 0.71073
_diffrn_reflns_av_R_equivalents 0.1835
_diffrn_reflns_av_sigmaI/netI 0.1001
_diffrn_reflns_limit_h_max 31
_diffrn_reflns_limit_h_min -31
_diffrn_reflns_limit_k_max 9
_diffrn_reflns_limit_k_min -9
_diffrn_reflns_limit_l_max 12
_diffrn_reflns_limit_l_min -12
_diffrn_reflns_number 12408
_diffrn_reflns_theta_full 22.06
_diffrn_reflns_theta_max 22.06
_diffrn_reflns_theta_min 1.37
_exptl_absorpt_coefficient_mu 0.565
_exptl_absorpt_correction_T_max 0.75
_exptl_absorpt_correction_T_min 0.45
_exptl_absorpt_correction_type multi-scan
_exptl_absorpt_process_details 'SADABS V2008/1 (Bruker AXS Inc.)'
_exptl_crystal_colour brown
_exptl_crystal_density_diffrn 1.300
_exptl_crystal_density_method 'not measured'
_exptl_crystal_description needle
_exptl_crystal_F_000 1324
_exptl_crystal_size_max 0.25
_exptl_crystal_size_mid 0.11
_exptl_crystal_size_min 0.11
_platon_squeeze_details
;
The huge voids were observed in a crystal lattice. The quality of
data were very poor because of a bad quality of the only
available crystal and (related to this) very low resolution data.
SQUEEZE was used to treat electron density in those voids. The only
expected solvent in this structure was MeCN,l therefore 5 MeCN 
solvent molecules were added to the asymmetric unit of
 the crystall cell. The appropriate correction was applied to the 
UNIT instruction to obtain true metric results.

Two pentane solvent molecules per cell were assigned co compensate
calculated electron density in voids 

;
_refine_diff_density_max 1.513
_refine_diff_density_min -1.794
_refine_ls_extinction_method none
_refine_ls_goodness_of_fit_ref 1.012
_refine_ls_hydrogen_treatment constr
_refine_ls_matrix_type full
_refine_ls_number_parameters 181
_refine_ls_number_reflns 2071
_refine_ls_number_restraints 120
_refine_ls_restrained_S_all 1.032
_refine_ls_R_factor_all 0.1009
_refine_ls_R_factor_gt 0.0855
_refine_ls_shift/su_max 0.000
_refine_ls_shift/su_mean 0.000
_refine_ls_structure_factor_coef Fsqd
_refine_ls_weighting_details 'calc w=1/[\s^2^(Fo^2^)+(0.1235P)^2^+19.0807P] where P=(Fo^2^+2Fc^2^)/3'
_refine_ls_weighting_scheme calc
_refine_ls_wR_factor_gt 0.2007
_refine_ls_wR_factor_ref 0.2128
_reflns_number_gt 1817
_reflns_number_total 2071
_reflns_threshold_expression >2sigma(I)
_cod_data_source_file om500891h_si_002.cif
_cod_data_source_block 8ToMRhCOD
_cod_depositor_comments 'Adding full bibliography for 4084789--4084803.cif.'
_cod_original_cell_volume 3216.(4)
_cod_original_formula_sum 'C31.50 H47 B N3 O3 Rh'
_cod_database_code 4084796

loop_
_symmetry_equiv_pos_as_xyz
'x, y, z'
'-x, -y, z'
'x+1/2, -y+1/2, -z+1/2'
'-x+1/2, y+1/2, -z+1/2'
'-x, -y, -z'
'x, y, -z'
'-x-1/2, y-1/2, z-1/2'
'x-1/2, -y-1/2, z-1/2'

loop_
_atom_site_type_symbol
_atom_site_label
_atom_site_fract_x
_atom_site_fract_y
_atom_site_fract_z
_atom_site_U_iso_or_equiv
_atom_site_adp_type
_atom_site_calc_flag
_atom_site_refinement_flags
_atom_site_occupancy
Rh Rh1 0.38921(3) 0.34428(9) 0 0.0264(5) Uani d S 1
B B1 0.2826(4) 0.4060(14) 0 0.028(3) Uani d S 1
C C1 0.3710(5) 0.4582(12) 0.3292(9) 0.070(3) Uani d U 1
H H1A 0.3426 0.4157 0.3489 0.105 Uiso calc R 1
H H1B 0.3816 0.5147 0.3929 0.105 Uiso calc R 1
H H1C 0.3925 0.3844 0.3126 0.105 Uiso calc R 1
C C2 0.3653(3) 0.5518(8) 0.2251(7) 0.0346(17) Uani d U 1
C C3 0.4058(4) 0.6411(9) 0.1989(9) 0.049(2) Uani d U 1
H H3A 0.4318 0.5806 0.1917 0.073 Uiso calc R 1
H H3B 0.4106 0.7083 0.2604 0.073 Uiso calc R 1
H H3C 0.4011 0.6918 0.1279 0.073 Uiso calc R 1
C C4 0.3235(3) 0.6427(10) 0.2412(9) 0.053(2) Uani d U 1
H H4A 0.3161 0.6524 0.3224 0.064 Uiso calc R 1
H H4B 0.3278 0.7372 0.2084 0.064 Uiso calc R 1
C C5 0.3092(3) 0.4760(8) 0.1060(6) 0.0243(17) Uani d U 1
C C6 0.1290(4) 0.4702(14) 0.1070(11) 0.088(4) Uani d U 1
H H6A 0.1158 0.3764 0.1056 0.132 Uiso calc R 1
H H6B 0.1055 0.5406 0.1102 0.132 Uiso calc R 1
H H6C 0.1479 0.4795 0.1738 0.132 Uiso calc R 1
C C7 0.1565(4) 0.4923(12) 0 0.042(2) Uani d SU 1
C C8 0.1795(5) 0.6310(15) 0 0.075(4) Uani d SU 1
H H8A 0.171 0.6852 -0.0679 0.09 Uiso calc PR 0.5
H H8B 0.171 0.6852 0.0679 0.09 Uiso calc PR 0.5
C C9 0.2303(4) 0.4621(10) 0 0.025(2) Uani d SU 1
C C10 0.2835(4) 0.2304(11) 0 0.027(2) Uani d SU 1
C C11 0.2809(3) 0.1550(8) -0.1009(8) 0.0346(18) Uani d U 1
H H11 0.2816 0.2043 -0.1706 0.041 Uiso calc R 1
C C12 0.2771(3) 0.0057(8) -0.1024(8) 0.0364(19) Uani d U 1
H H12 0.276 -0.0442 -0.1717 0.044 Uiso calc R 1
C C13 0.2752(4) -0.0639(12) 0 0.038(3) Uani d SU 1
H H13 0.2725 -0.1629 0 0.046 Uiso calc SR 1
C C14 0.4039(4) 0.0350(10) 0.0646(10) 0.066(3) Uani d U 1
H H14A 0.3778 -0.0176 0.0913 0.079 Uiso calc R 1
H H14B 0.4305 -0.0156 0.0912 0.079 Uiso calc R 1
C C15 0.4034(4) 0.1809(9) 0.1188(10) 0.051(2) Uani d U 1
H H15 0.3847 0.1857 0.1884 0.061 Uiso calc R 1
C C16 0.4382(3) 0.2738(11) 0.1204(10) 0.061(2) Uani d U 1
H H16 0.44 0.332 0.1906 0.074 Uiso calc R 1
C C17 0.4832(4) 0.2480(15) 0.0627(11) 0.092(4) Uani d U 1
H H17A 0.504 0.3209 0.0888 0.111 Uiso calc R 1
H H17B 0.4946 0.1565 0.0888 0.111 Uiso calc R 1
N N1 0.3517(2) 0.4625(6) 0.1227(5) 0.0231(14) Uani d U 1
N N2 0.1946(3) 0.3909(9) 0 0.030(2) Uani d SU 1
O O1 0.28808(18) 0.5647(6) 0.1797(5) 0.0445(16) Uani d . 1
O O2 0.2247(3) 0.6078(9) 0 0.066(3) Uani d S 1

loop_
_atom_site_aniso_label
_atom_site_aniso_U_11
_atom_site_aniso_U_22
_atom_site_aniso_U_33
_atom_site_aniso_U_12
_atom_site_aniso_U_13
_atom_site_aniso_U_23
Rh1 0.0281(7) 0.0132(6) 0.0379(7) 0.0006(4) 0 0
B1 0.017(6) 0.018(7) 0.050(9) -0.009(5) 0 0
C1 0.107(8) 0.067(7) 0.037(5) -0.013(6) -0.008(6) 0.005(5)
C2 0.046(4) 0.028(4) 0.030(4) -0.006(3) -0.001(4) -0.008(3)
C3 0.053(5) 0.032(5) 0.062(6) -0.013(4) -0.004(5) -0.019(4)
C4 0.054(5) 0.055(5) 0.051(5) -0.004(4) 0.001(5) -0.023(5)
C5 0.031(4) 0.019(4) 0.023(4) 0.001(3) 0.003(3) -0.002(3)
C6 0.084(8) 0.102(9) 0.078(8) 0.066(7) 0.025(6) 0.023(7)
C7 0.033(5) 0.019(4) 0.075(6) 0.017(4) 0 0
C8 0.055(8) 0.029(6) 0.140(10) 0.021(5) 0 0
C9 0.027(5) 0.006(5) 0.042(6) 0.003(4) 0 0
C10 0.028(5) 0.016(5) 0.037(5) 0.004(5) 0 0
C11 0.041(4) 0.022(4) 0.041(4) 0.005(3) -0.012(4) 0.001(3)
C12 0.038(4) 0.020(4) 0.051(4) 0.004(3) -0.013(4) -0.011(3)
C13 0.035(6) 0.011(5) 0.069(7) 0.004(5) 0 0
C14 0.083(6) 0.028(4) 0.088(6) 0.011(5) 0.004(6) 0.014(5)
C15 0.062(5) 0.025(4) 0.066(5) 0.018(4) -0.004(5) 0.016(4)
C16 0.051(5) 0.046(5) 0.088(6) 0.020(4) -0.028(5) 0.005(5)
C17 0.054(5) 0.092(7) 0.131(8) 0.024(6) -0.026(6) -0.001(7)
N1 0.030(3) 0.019(3) 0.020(3) 0.002(3) -0.002(3) -0.002(3)
N2 0.028(4) 0.008(4) 0.055(5) 0.007(3) 0 0
O1 0.034(3) 0.051(4) 0.049(4) -0.004(3) 0.009(3) -0.023(3)
O2 0.035(5) 0.014(4) 0.150(11) 0.002(4) 0 0

loop_
_atom_type_symbol
_atom_type_description
_atom_type_scat_dispersion_real
_atom_type_scat_dispersion_imag
_atom_type_scat_source
C C 0.0033 0.0016 'International Tables Vol C Tables 4.2.6.8 and 6.1.1.4'
H H 0.0000 0.0000 'International Tables Vol C Tables 4.2.6.8 and 6.1.1.4'
B B 0.0013 0.0007 'International Tables Vol C Tables 4.2.6.8 and 6.1.1.4'
N N 0.0061 0.0033 'International Tables Vol C Tables 4.2.6.8 and 6.1.1.4'
O O 0.0106 0.0060 'International Tables Vol C Tables 4.2.6.8 and 6.1.1.4'
Rh Rh -1.1178 0.9187 'International Tables Vol C Tables 4.2.6.8 and 6.1.1.4'

loop_
_geom_angle_atom_site_label_1
_geom_angle_atom_site_label_2
_geom_angle_atom_site_label_3
_geom_angle_site_symmetry_1
_geom_angle_site_symmetry_3
_geom_angle
C15 Rh1 C15 . 6 81.9(6)
C15 Rh1 N1 . . 92.6(3)
C15 Rh1 N1 6 . 157.8(3)
C15 Rh1 N1 . 6 157.8(3)
C15 Rh1 N1 6 6 92.6(3)
N1 Rh1 N1 . 6 84.4(3)
C15 Rh1 C16 . . 37.4(4)
C15 Rh1 C16 6 . 93.8(4)
N1 Rh1 C16 . . 94.7(4)
N1 Rh1 C16 6 . 164.7(3)
C15 Rh1 C16 . 6 93.8(4)
C15 Rh1 C16 6 6 37.3(4)
N1 Rh1 C16 . 6 164.7(3)
N1 Rh1 C16 6 6 94.7(4)
C16 Rh1 C16 . 6 82.3(6)
C5 B1 C5 . 6 100.3(8)
C5 B1 C9 . . 109.6(6)
C5 B1 C9 6 . 109.6(6)
C5 B1 C10 . . 113.7(6)
C5 B1 C10 6 . 113.7(6)
C9 B1 C10 . . 109.5(8)
C2 C1 H1A . . 109.5
C2 C1 H1B . . 109.5
H1A C1 H1B . . 109.5
C2 C1 H1C . . 109.5
H1A C1 H1C . . 109.5
H1B C1 H1C . . 109.5
C1 C2 C3 . . 113.5(9)
C1 C2 C4 . . 108.7(8)
C3 C2 C4 . . 111.7(7)
C1 C2 N1 . . 109.9(7)
C3 C2 N1 . . 111.4(7)
C4 C2 N1 . . 100.9(7)
C2 C3 H3A . . 109.5
C2 C3 H3B . . 109.5
H3A C3 H3B . . 109.5
C2 C3 H3C . . 109.5
H3A C3 H3C . . 109.5
H3B C3 H3C . . 109.5
O1 C4 C2 . . 104.4(6)
O1 C4 H4A . . 110.9
C2 C4 H4A . . 110.9
O1 C4 H4B . . 110.9
C2 C4 H4B . . 110.9
H4A C4 H4B . . 108.9
N1 C5 O1 . . 115.1(7)
N1 C5 B1 . . 124.0(7)
O1 C5 B1 . . 120.6(7)
C7 C6 H6A . . 109.5
C7 C6 H6B . . 109.5
H6A C6 H6B . . 109.5
C7 C6 H6C . . 109.5
H6A C6 H6C . . 109.5
H6B C6 H6C . . 109.5
N2 C7 C8 . . 102.3(10)
N2 C7 C6 . 6 109.3(7)
C8 C7 C6 . 6 112.1(8)
N2 C7 C6 . . 109.3(7)
C8 C7 C6 . . 112.1(8)
C6 C7 C6 6 . 111.5(14)
O2 C8 C7 . . 108.6(10)
O2 C8 H8A . . 110.0
C7 C8 H8A . . 110.0
O2 C8 H8B . . 110.0
C7 C8 H8B . . 110.0
H8A C8 H8B . . 108.4
N2 C9 O2 . . 115.2(9)
N2 C9 B1 . . 129.1(9)
O2 C9 B1 . . 115.6(9)
C11 C10 C11 6 . 117.5(10)
C11 C10 B1 6 . 121.0(5)
C11 C10 B1 . . 121.0(5)
C10 C11 C12 . . 121.9(8)
C10 C11 H11 . . 119.0
C12 C11 H11 . . 119.0
C13 C12 C11 . . 118.2(9)
C13 C12 H12 . . 120.9
C11 C12 H12 . . 120.9
C12 C13 C12 6 . 122.3(11)
C12 C13 H13 6 . 118.9
C12 C13 H13 . . 118.9
C15 C14 C14 . 6 114.7(6)
C15 C14 H14A . . 108.6
C14 C14 H14A 6 . 108.6
C15 C14 H14B . . 108.6
C14 C14 H14B 6 . 108.6
H14A C14 H14B . . 107.6
C16 C15 C14 . . 125.6(10)
C16 C15 Rh1 . . 72.1(6)
C14 C15 Rh1 . . 112.9(7)
C16 C15 H15 . . 113.1
C14 C15 H15 . . 113.1
Rh1 C15 H15 . . 113.1
C15 C16 C17 . . 124.5(11)
C15 C16 Rh1 . . 70.5(6)
C17 C16 Rh1 . . 111.4(8)
C15 C16 H16 . . 114.2
C17 C16 H16 . . 114.2
Rh1 C16 H16 . . 114.2
C17 C17 C16 6 . 116.3(6)
C17 C17 H17A 6 . 108.2
C16 C17 H17A . . 108.2
C17 C17 H17B 6 . 108.2
C16 C17 H17B . . 108.2
H17A C17 H17B . . 107.4
C5 N1 C2 . . 109.1(6)
C5 N1 Rh1 . . 117.9(5)
C2 N1 Rh1 . . 132.7(5)
C9 N2 C7 . . 107.8(9)
C5 O1 C4 . . 106.3(6)
C9 O2 C8 . . 106.1(10)

loop_
_geom_bond_atom_site_label_1
_geom_bond_atom_site_label_2
_geom_bond_site_symmetry_2
_geom_bond_distance
Rh1 C15 . 2.099(9)
Rh1 C15 6 2.099(9)
Rh1 N1 . 2.116(6)
Rh1 N1 6 2.116(6)
Rh1 C16 . 2.120(10)
Rh1 C16 6 2.120(10)
B1 C5 . 1.600(11)
B1 C5 6 1.600(11)
B1 C9 . 1.640(16)
B1 C10 . 1.643(17)
C1 C2 . 1.500(13)
C1 H1A . 0.96
C1 H1B . 0.96
C1 H1C . 0.96
C2 C3 . 1.495(13)
C2 C4 . 1.516(13)
C2 N1 . 1.506(10)
C3 H3A . 0.96
C3 H3B . 0.96
C3 H3C . 0.96
C4 O1 . 1.465(11)
C4 H4A . 0.97
C4 H4B . 0.97
C5 N1 . 1.283(10)
C5 O1 . 1.345(9)
C6 C7 . 1.500(14)
C6 H6A . 0.96
C6 H6B . 0.96
C6 H6C . 0.96
C7 N2 . 1.476(14)
C7 C8 . 1.466(19)
C7 C6 6 1.500(14)
C8 O2 . 1.357(18)
C8 H8A . 0.97
C8 H8B . 0.97
C9 N2 . 1.250(14)
C9 O2 . 1.374(13)
C10 C11 6 1.367(10)
C10 C11 . 1.367(10)
C11 C12 . 1.402(11)
C11 H11 . 0.93
C12 C13 . 1.354(10)
C12 H12 . 0.93
C13 C12 6 1.353(10)
C13 H13 . 0.93
C14 C15 . 1.502(13)
C14 C14 6 1.50(2)
C14 H14A . 0.97
C14 H14B . 0.97
C15 C16 . 1.351(14)
C15 H15 . 0.98
C16 C17 . 1.511(16)
C16 H16 . 0.98
C17 C17 6 1.45(3)
C17 H17A . 0.97
C17 H17B . 0.97

loop_
_geom_torsion_atom_site_label_1
_geom_torsion_atom_site_label_2
_geom_torsion_atom_site_label_3
_geom_torsion_atom_site_label_4
_geom_torsion_site_symmetry_1
_geom_torsion_site_symmetry_4
_geom_torsion
C1 C2 C4 O1 . . -96.4(9)
C3 C2 C4 O1 . . 137.6(8)
N1 C2 C4 O1 . . 19.1(8)
C5 B1 C5 N1 6 . -58.2(11)
C9 B1 C5 N1 . . -173.5(7)
C10 B1 C5 N1 . . 63.5(10)
C5 B1 C5 O1 6 . 116.1(7)
C9 B1 C5 O1 . . 0.8(10)
C10 B1 C5 O1 . . -122.1(8)
N2 C7 C8 O2 . . 0
C6 C7 C8 O2 6 . -116.9(8)
C6 C7 C8 O2 . . 116.9(8)
C5 B1 C9 N2 . . -125.4(6)
C5 B1 C9 N2 6 . 125.4(6)
C10 B1 C9 N2 . . 0
C5 B1 C9 O2 . . 54.6(6)
C5 B1 C9 O2 6 . -54.6(6)
C10 B1 C9 O2 . . 180.0
C5 B1 C10 C11 . 6 37.3(13)
C5 B1 C10 C11 6 6 151.3(8)
C9 B1 C10 C11 . 6 -85.7(9)
C5 B1 C10 C11 . . -151.3(8)
C5 B1 C10 C11 6 . -37.3(13)
C9 B1 C10 C11 . . 85.7(9)
C11 C10 C11 C12 6 . -2.0(17)
B1 C10 C11 C12 . . -173.7(9)
C10 C11 C12 C13 . . 1.3(14)
C11 C12 C13 C12 . 6 -0.5(17)
C14 C14 C15 C16 6 . -71.9(11)
C14 C14 C15 Rh1 6 . 12.0(8)
C15 Rh1 C15 C16 6 . 107.4(7)
N1 Rh1 C15 C16 . . -94.2(7)
N1 Rh1 C15 C16 6 . -175.7(7)
C16 Rh1 C15 C16 6 . 71.9(8)
C15 Rh1 C15 C14 6 . -14.5(10)
N1 Rh1 C15 C14 . . 143.9(8)
N1 Rh1 C15 C14 6 . 62.4(13)
C16 Rh1 C15 C14 . . -121.9(11)
C16 Rh1 C15 C14 6 . -50.0(9)
C14 C15 C16 C17 . . 2.8(17)
Rh1 C15 C16 C17 . . -103.0(11)
C14 C15 C16 Rh1 . . 105.9(10)
C15 Rh1 C16 C15 6 . -71.3(8)
N1 Rh1 C16 C15 . . 88.2(7)
N1 Rh1 C16 C15 6 . 173.9(11)
C16 Rh1 C16 C15 6 . -106.8(7)
C15 Rh1 C16 C17 . . 120.4(11)
C15 Rh1 C16 C17 6 . 49.2(9)
N1 Rh1 C16 C17 . . -151.4(8)
N1 Rh1 C16 C17 6 . -65.7(17)
C16 Rh1 C16 C17 6 . 13.6(10)
C15 C16 C17 C17 . 6 69.1(12)
Rh1 C16 C17 C17 . 6 -11.4(8)
O1 C5 N1 C2 . . 1.0(9)
B1 C5 N1 C2 . . 175.7(7)
O1 C5 N1 Rh1 . . -173.1(5)
B1 C5 N1 Rh1 . . 1.5(10)
C1 C2 N1 C5 . . 101.5(9)
C3 C2 N1 C5 . . -131.8(8)
C4 C2 N1 C5 . . -13.1(8)
C1 C2 N1 Rh1 . . -85.5(9)
C3 C2 N1 Rh1 . . 41.2(10)
C4 C2 N1 Rh1 . . 159.9(6)
C15 Rh1 N1 C5 . . -113.1(6)
C15 Rh1 N1 C5 6 . -38.2(11)
N1 Rh1 N1 C5 6 . 44.9(6)
C16 Rh1 N1 C5 . . -150.4(6)
C16 Rh1 N1 C5 6 . 131.9(13)
C15 Rh1 N1 C2 . . 74.4(7)
C15 Rh1 N1 C2 6 . 149.3(9)
N1 Rh1 N1 C2 6 . -127.6(6)
C16 Rh1 N1 C2 . . 37.1(7)
C16 Rh1 N1 C2 6 . -40.5(16)
O2 C9 N2 C7 . . 0
B1 C9 N2 C7 . . 180.0
C8 C7 N2 C9 . . 0
C6 C7 N2 C9 6 . 118.9(9)
C6 C7 N2 C9 . . -118.9(9)
N1 C5 O1 C4 . . 12.2(9)
B1 C5 O1 C4 . . -162.6(8)
C2 C4 O1 C5 . . -19.6(9)
N2 C9 O2 C8 . . 0
B1 C9 O2 C8 . . 180.0
C7 C8 O2 C9 . . 0

loop_
_platon_squeeze_void_nr
_platon_squeeze_void_average_x
_platon_squeeze_void_average_y
_platon_squeeze_void_average_z
_platon_squeeze_void_volume
_platon_squeeze_void_count_electrons
1 0.000 -0.023 0.000 281.3 44.5
2 0.500 -0.024 0.500 281.3 43.5
